data_4129925
loop_
_publ_author_name
'Chorazy, Szymon'
'Stanek, Jan J.'
'Noga\'s, Wojciech'
'Majcher, Anna M.'
'Rams, Micha\/l'
'Kozie\/l, Marcin'
'Juszy\'nska-Ga\/l\;azka, Ewa'
'Nakabayashi, Koji'
'Ohkoshi, Shin-ichi'
'Sieklucka, Barbara'
'Podgajny, Robert'

_publ_section_title
;
 Tuning of Charge Transfer Assisted Phase Transition and Slow Magnetic
 Relaxation Functionalities in {Fe(9-x)Co(x)[W(CN)8]6} (x = 0-9) Molecular
 Solid Solution.
;
_journal_issue 5
_journal_name_full 'Journal of the American Chemical Society'
_journal_page_first 1635
_journal_page_last 1646
_journal_paper_doi 10.1021/jacs.5b11924
_journal_volume 138
_journal_year 2016
_chemical_formula_moiety 'C84 H60 Co2 Fe7 N48 O36 W6'
_chemical_formula_sum 'C84 H60 Co2 Fe7 N48 O36 W6'
_chemical_formula_weight 3929.71
_space_group_IT_number 15
_space_group_name_Hall '-C 2yc'
_space_group_name_H-M_alt 'C 1 2/c 1'
_symmetry_cell_setting monoclinic
_symmetry_Int_Tables_number 15
_symmetry_space_group_name_Hall '-C 2yc'
_symmetry_space_group_name_H-M 'C 1 2/c 1'
_atom_sites_solution_hydrogens geom
_audit_conform_dict_location ftp://ftp.iucr.org/pub/cif_core.dic
_audit_conform_dict_name cif_core.dic
_audit_conform_dict_version 2.4.3
_audit_creation_date 2015-01-26T14:10:57-00:00
_audit_creation_method 'WinGX routine CIF_UPDATE'
_cell_angle_alpha 90
_cell_angle_beta 114.441(3)
_cell_angle_gamma 90
_cell_formula_units_Z 4
_cell_length_a 29.053(5)
_cell_length_b 19.168(4)
_cell_length_c 32.664(5)
_cell_measurement_reflns_used 65808
_cell_measurement_temperature 250(2)
_cell_measurement_theta_max 27.485
_cell_measurement_theta_min 3.081
_cell_measurement_wavelength 0.71075
_cell_volume 16560(5)
_computing_molecular_graphics 'Ortep for Windows (Farrugia, 2012)'
_computing_publication_material 'WinGX publication routines (Farrugia, 2012)'
_computing_structure_refinement 'SHELXL-2014/7 (Sheldrick, 2014)'
_diffrn_ambient_temperature 250(2)
_diffrn_measured_fraction_theta_full 0.998
_diffrn_measured_fraction_theta_max 0.989
_diffrn_measurement_device_type 'Rigaku R-AXIS RAPID'
_diffrn_measurement_method \w
_diffrn_radiation_probe x-ray
_diffrn_radiation_type MoK\a
_diffrn_radiation_wavelength 0.71075
_diffrn_reflns_av_R_equivalents 0.1383
_diffrn_reflns_av_unetI/netI 0.1295
_diffrn_reflns_Laue_measured_fraction_full 0.998
_diffrn_reflns_Laue_measured_fraction_max 0.989
_diffrn_reflns_limit_h_max 37
_diffrn_reflns_limit_h_min -37
_diffrn_reflns_limit_k_max 24
_diffrn_reflns_limit_k_min -24
_diffrn_reflns_limit_l_max 40
_diffrn_reflns_limit_l_min -42
_diffrn_reflns_number 65808
_diffrn_reflns_point_group_measured_fraction_full 0.998
_diffrn_reflns_point_group_measured_fraction_max 0.989
_diffrn_reflns_theta_full 25.242
_diffrn_reflns_theta_max 27.485
_diffrn_reflns_theta_min 3.081
_diffrn_standards_number 0
_exptl_absorpt_coefficient_mu 5.004
_exptl_absorpt_correction_T_max 0.577
_exptl_absorpt_correction_T_min 0.398
_exptl_absorpt_correction_type multi-scan
_exptl_absorpt_process_details 'ABSCOR (Rigaku, 1995)'
_exptl_crystal_colour green
_exptl_crystal_density_diffrn 1.576
_exptl_crystal_density_method 'not measured'
_exptl_crystal_description block
_exptl_crystal_F_000 7472
_exptl_crystal_size_max 0.23
_exptl_crystal_size_mid 0.16
_exptl_crystal_size_min 0.11
_refine_diff_density_max 2.668
_refine_diff_density_min -2.295
_refine_diff_density_rms 0.249
_refine_ls_extinction_method none
_refine_ls_goodness_of_fit_ref 1.091
_refine_ls_hydrogen_treatment constr
_refine_ls_matrix_type full
_refine_ls_number_constraints 0
_refine_ls_number_parameters 845
_refine_ls_number_reflns 18808
_refine_ls_number_restraints 95
_refine_ls_restrained_S_all 1.089
_refine_ls_R_factor_all 0.1318
_refine_ls_R_factor_gt 0.0796
_refine_ls_shift/su_max 0.001
_refine_ls_shift/su_mean 0
_refine_ls_structure_factor_coef Fsqd
_refine_ls_weighting_details 'w=1/[\s^2^(Fo^2^)+(0.0771P)^2^+123.2434P] where P=(Fo^2^+2Fc^2^)/3'
_refine_ls_weighting_scheme calc
_refine_ls_wR_factor_gt 0.1758
_refine_ls_wR_factor_ref 0.2182
_reflns_Friedel_coverage 0
_reflns_number_gt 11379
_reflns_number_total 18808
_reflns_threshold_expression 'I > 2\s(I)'
_cod_data_source_file ja5b11924_si_002.cif
_cod_data_source_block Co2Fe7W6_HT
_cod_original_cell_volume 16559(5)
_cod_original_sg_symbol_H-M 'C 2/c'
_cod_database_code 4129925
_shelx_estimated_absorpt_t_min 0.392
_shelx_estimated_absorpt_t_max 0.609

loop_
_symmetry_equiv_pos_as_xyz
'x, y, z'
'-x, y, -z+1/2'
'x+1/2, y+1/2, z'
'-x+1/2, y+1/2, -z+1/2'
'-x, -y, -z'
'x, -y, z-1/2'
'-x+1/2, -y+1/2, -z'
'x+1/2, -y+1/2, z-1/2'

loop_
_atom_site_label
_atom_site_type_symbol
_atom_site_fract_x
_atom_site_fract_y
_atom_site_fract_z
_atom_site_U_iso_or_equiv
_atom_site_adp_type
_atom_site_occupancy
_atom_site_site_symmetry_order
_atom_site_calc_flag
_atom_site_refinement_flags_posn
_atom_site_refinement_flags_adp
_atom_site_refinement_flags_occupancy
_atom_site_disorder_assembly
_atom_site_disorder_group
W1 W 0.41734(2) 0.83505(3) 0.11914(2) 0.04129(15) Uani 1 1 d . . . . .
W2 W 0.67633(2) 0.65752(3) 0.23577(2) 0.04059(15) Uani 1 1 d . . . . .
W3 W 0.43989(2) 0.44373(3) 0.12432(2) 0.04086(15) Uani 1 1 d . . . . .
Co1 Co 0.5 0.64509(13) 0.25 0.0325(5) Uani 1 2 d S T P . .
Co2 Co 0.60516(6) 0.91908(11) 0.23123(6) 0.0460(5) Uani 0.25 1 d . . P . .
Fe2 Fe 0.60516(6) 0.91908(11) 0.23123(6) 0.0460(5) Uani 0.75 1 d . . P . .
Fe5 Fe 0.28363(6) 0.62214(12) 0.08842(5) 0.0465(5) Uani 1 1 d . . . . .
Fe3 Fe 0.62890(6) 0.38583(11) 0.24727(5) 0.0435(4) Uani 1 1 d . . . . .
Fe4 Fe 0.52615(7) 0.65359(11) 0.06775(5) 0.0482(5) Uani 0.75 1 d . . P . .
Co4 Co 0.52615(7) 0.65359(11) 0.06775(5) 0.0482(5) Uani 0.25 1 d . . P . .
C11 C 0.4523(4) 0.7582(6) 0.1724(4) 0.035(3) Uani 1 1 d . . . . .
N11 N 0.4722(3) 0.7192(6) 0.2005(3) 0.038(2) Uani 1 1 d . . . . .
C12 C 0.4082(4) 0.8764(8) 0.1772(4) 0.048(3) Uani 1 1 d . . . . .
N12 N 0.4051(4) 0.8950(7) 0.2093(4) 0.055(3) Uani 1 1 d . . . . .
C13 C 0.4923(4) 0.8683(7) 0.1631(4) 0.041(3) Uani 1 1 d . . . . .
N13 N 0.5308(3) 0.8899(6) 0.1866(3) 0.047(3) Uani 1 1 d . . . . .
C14 C 0.4625(5) 0.7698(8) 0.0977(3) 0.046(3) Uani 1 1 d . . . . .
N14 N 0.4868(4) 0.7316(7) 0.0864(3) 0.054(3) Uani 1 1 d . . . . .
C15 C 0.3633(5) 0.7521(9) 0.1073(4) 0.055(4) Uani 1 1 d . . . . .
N15 N 0.3340(4) 0.7082(8) 0.1005(4) 0.066(4) Uani 1 1 d . . . . .
C16A C 0.3506(15) 0.901(2) 0.0965(14) 0.072(13) Uani 0.5 1 d . U P . .
C16B C 0.3408(12) 0.8793(19) 0.0932(10) 0.041(7) Uiso 0.5 1 d . . P . .
N16A N 0.3079(12) 0.921(2) 0.0813(11) 0.058(8) Uani 0.5 1 d . U P . .
N16B N 0.301(3) 0.900(4) 0.081(2) 0.16(3) Uiso 0.5 1 d . . P . .
C17 C 0.3806(5) 0.8261(9) 0.0476(3) 0.062(4) Uani 1 1 d . . . . .
N17 N 0.3612(5) 0.8220(8) 0.0092(4) 0.073(4) Uani 1 1 d . . . . .
C18A C 0.4285(16) 0.943(3) 0.1002(14) 0.069(12) Uani 0.5 1 d . U P . .
C18B C 0.4350(14) 0.929(2) 0.0933(13) 0.053(10) Uiso 0.5 1 d . . P . .
N18A N 0.4327(11) 0.9962(19) 0.0886(10) 0.074(8) Uani 0.5 1 d . U P . .
N18B N 0.4492(11) 0.979(2) 0.0810(10) 0.075(9) Uiso 0.5 1 d . . P . .
C21 C 0.6053(3) 0.6530(7) 0.2440(4) 0.036(3) Uani 1 1 d . . . . .
N21 N 0.5693(3) 0.6472(6) 0.2464(3) 0.046(3) Uani 1 1 d . . . . .
C22 C 0.6479(4) 0.7627(10) 0.2316(4) 0.053(4) Uani 1 1 d . . . . .
N22 N 0.6335(4) 0.8184(8) 0.2308(4) 0.060(3) Uani 1 1 d . . . . .
C23 C 0.6555(4) 0.5492(9) 0.2344(4) 0.048(3) Uani 1 1 d . . . . .
N23 N 0.6452(4) 0.4919(8) 0.2375(4) 0.054(3) Uani 1 1 d . . . . .
C24 C 0.6190(4) 0.6473(7) 0.1679(4) 0.042(3) Uani 1 1 d . . . . .
N24 N 0.5871(4) 0.6460(7) 0.1332(4) 0.059(3) Uani 1 1 d . . . . .
C25 C 0.6971(3) 0.6364(6) 0.3054(3) 0.032(2) Uani 1 1 d . U . . .
N25 N 0.7071(4) 0.6253(7) 0.3432(3) 0.057(3) Uani 1 1 d . . . . .
C26 C 0.7404(5) 0.5943(8) 0.2421(5) 0.065(4) Uani 1 1 d . . . . .
N26 N 0.7741(5) 0.5624(9) 0.2460(7) 0.111(6) Uani 1 1 d . . . . .
C27 C 0.7025(5) 0.7054(13) 0.1892(5) 0.094(7) Uani 1 1 d . . . . .
N27A N 0.7184(12) 0.748(2) 0.1707(11) 0.084(9) Uani 0.5 1 d . U P . .
N27B N 0.7158(11) 0.714(2) 0.1588(10) 0.079(9) Uiso 0.5 1 d . . P . .
C28 C 0.7417(5) 0.7228(8) 0.2749(4) 0.053(3) Uani 1 1 d . . . . .
N28 N 0.7749(4) 0.7582(8) 0.2934(4) 0.071(4) Uani 1 1 d . . . . .
C31 C 0.4647(4) 0.5262(7) 0.1754(4) 0.040(3) Uani 1 1 d . . . . .
N31 N 0.4768(3) 0.5691(6) 0.2020(3) 0.040(2) Uani 1 1 d . . . . .
C32 C 0.5133(4) 0.4125(7) 0.1745(4) 0.041(3) Uani 1 1 d . . . . .
N32 N 0.5525(4) 0.3965(7) 0.1996(3) 0.049(3) Uani 1 1 d . . . . .
C33 C 0.4093(4) 0.4187(8) 0.1722(4) 0.045(3) Uani 1 1 d . . . . .
N33 N 0.3947(4) 0.4057(7) 0.1995(3) 0.053(3) Uani 1 1 d . . . . .
C34 C 0.4685(5) 0.5275(8) 0.0965(4) 0.048(3) Uani 1 1 d . . . . .
N34 N 0.4857(4) 0.5711(7) 0.0837(3) 0.053(3) Uani 1 1 d . . . . .
C35 C 0.3759(5) 0.5155(8) 0.1082(4) 0.050(3) Uani 1 1 d . . . . .
N35 N 0.3426(4) 0.5511(8) 0.1010(4) 0.062(4) Uani 1 1 d . . . . .
C36A C 0.4315(11) 0.3286(19) 0.1276(10) 0.063(7) Uani 0.6 1 d . U P . .
N36A N 0.4328(12) 0.272(2) 0.1323(11) 0.111(10) Uani 0.6 1 d . U P . .
C36B C 0.4114(19) 0.345(3) 0.1080(17) 0.081(15) Uiso 0.4 1 d . . P . .
N36B N 0.4043(14) 0.279(3) 0.1125(12) 0.079(10) Uiso 0.4 1 d . . P . .
C37A C 0.3785(9) 0.4193(16) 0.0630(8) 0.062(7) Uani 0.6 1 d . U P . .
N37A N 0.3480(11) 0.4106(19) 0.0269(10) 0.113(9) Uani 0.6 1 d . U P . .
C37B C 0.3953(8) 0.4332(14) 0.0525(7) 0.021(5) Uiso 0.4 1 d . . P . .
N37B N 0.3742(14) 0.433(2) 0.0153(10) 0.086(11) Uiso 0.4 1 d D . P . .
C38 C 0.4795(5) 0.3951(9) 0.0882(4) 0.055(4) Uani 1 1 d . . . . .
N38 N 0.4999(5) 0.3712(8) 0.0687(4) 0.075(4) Uani 1 1 d . . . . .
O41 O 0.4722(3) 0.6561(6) -0.0001(3) 0.066(3) Uani 1 1 d . . . A 1
C42A C 0.4274(11) 0.693(2) -0.0188(9) 0.060(8) Uani 0.5 1 d . U P A 1
H42A H 0.4063 0.6816 -0.0032 0.09 Uiso 0.5 1 calc R U P A 1
H42B H 0.4098 0.6814 -0.0503 0.09 Uiso 0.5 1 calc R U P A 1
H42C H 0.4347 0.7429 -0.0158 0.09 Uiso 0.5 1 calc R U P A 1
O43 O 0.5633(4) 0.7351(7) 0.0482(4) 0.085(4) Uani 1 1 d D . . B 1
C44 C 0.6137(9) 0.7403(17) 0.0560(9) 0.121(9) Uiso 0.8 1 d D . P B 1
H44A H 0.6191 0.7833 0.043 0.182 Uiso 0.5 1 calc R U P B 1
H44B H 0.6343 0.7403 0.0882 0.182 Uiso 0.5 1 calc R U P B 1
H44C H 0.6229 0.701 0.0423 0.182 Uiso 0.5 1 calc R U P B 1
H44D H 0.6318 0.6997 0.0726 0.182 Uiso 0.5 1 calc R U P B 1
H44E H 0.6166 0.7428 0.0275 0.182 Uiso 0.5 1 calc R U P B 1
H44F H 0.628 0.7821 0.0733 0.182 Uiso 0.5 1 calc R U P B 1
O45 O 0.5663(4) 0.5799(7) 0.0438(3) 0.071(3) Uani 1 1 d . . . C 1
C46A C 0.5594(16) 0.512(2) 0.0355(15) 0.088(13) Uani 0.5 1 d . . P C 1
H46A H 0.5646 0.488 0.0631 0.133 Uiso 0.5 1 calc R U P C 1
H46B H 0.5833 0.4956 0.0241 0.133 Uiso 0.5 1 calc R U P C 1
H46C H 0.5252 0.5043 0.0133 0.133 Uiso 0.5 1 calc R U P C 1
O51 O 0.2680(4) 0.6199(7) 0.0177(3) 0.074(3) Uani 1 1 d . U . D 1
C52A C 0.273(3) 0.672(4) -0.009(2) 0.15(2) Uani 0.4 1 d . U P D 1
H52A H 0.2497 0.7099 -0.0111 0.225 Uiso 0.5 1 calc R U P D 1
H52B H 0.2647 0.6539 -0.0391 0.225 Uiso 0.5 1 calc R U P D 1
H52C H 0.3072 0.6896 0.0035 0.225 Uiso 0.5 1 calc R U P D 1
O53 O 0.2221(3) 0.6926(7) 0.0712(3) 0.071(3) Uani 1 1 d . . . E 1
C54 C 0.2174(7) 0.7496(11) 0.0977(5) 0.093(7) Uani 1 1 d . . . E 1
H54A H 0.1854 0.773 0.0815 0.14 Uiso 0.5 1 calc R U P E 1
H54B H 0.219 0.7321 0.1261 0.14 Uiso 0.5 1 calc R U P E 1
H54C H 0.2448 0.7824 0.1033 0.14 Uiso 0.5 1 calc R U P E 1
H54D H 0.2475 0.752 0.1257 0.14 Uiso 0.5 1 calc R U P E 1
H54E H 0.2138 0.7929 0.0812 0.14 Uiso 0.5 1 calc R U P E 1
H54F H 0.188 0.7426 0.104 0.14 Uiso 0.5 1 calc R U P E 1
O55 O 0.2327(4) 0.5383(7) 0.0718(4) 0.084(4) Uani 1 1 d D . . F 1
C56A C 0.237(2) 0.484(3) 0.1040(13) 0.15(3) Uani 0.5 1 d . . P F 1
H56A H 0.2563 0.4453 0.1003 0.227 Uiso 0.5 1 calc R U P F 1
H56B H 0.2033 0.4678 0.0991 0.227 Uiso 0.5 1 calc R U P F 1
H56C H 0.2535 0.5024 0.1343 0.227 Uiso 0.5 1 calc R U P F 1
O61 O 0.6188(4) 0.9486(7) 0.1736(3) 0.073(3) Uani 1 1 d . . . G 1
C62 C 0.6072(8) 0.9024(16) 0.1354(7) 0.128(10) Uani 1 1 d . . . G 1
H62A H 0.6274 0.8603 0.1451 0.191 Uiso 1 1 calc R U . G 1
H62B H 0.615 0.9257 0.1126 0.191 Uiso 1 1 calc R U . G 1
H62C H 0.5716 0.8903 0.123 0.191 Uiso 1 1 calc R U . G 1
O63 O 0.6774(3) 0.9556(6) 0.2723(3) 0.072(3) Uani 1 1 d . . . H 1
C64 C 0.7139(5) 0.9235(12) 0.3110(6) 0.098(7) Uani 1 1 d . . . H 1
H64A H 0.719 0.9517 0.3372 0.147 Uiso 1 1 calc R U . H 1
H64B H 0.7455 0.9194 0.3078 0.147 Uiso 1 1 calc R U . H 1
H64C H 0.7022 0.8775 0.3146 0.147 Uiso 1 1 calc R U . H 1
O65 O 0.5827(4) 1.0239(7) 0.2332(4) 0.080(3) Uani 1 1 d D . . I 1
C66 C 0.5355(9) 1.0543(16) 0.2042(8) 0.145(9) Uiso 1 1 d D . . I 1
H66A H 0.517 1.0219 0.1802 0.218 Uiso 1 1 calc R U . I 1
H66B H 0.5417 1.0972 0.1915 0.218 Uiso 1 1 calc R U . I 1
H66C H 0.5158 1.0645 0.2213 0.218 Uiso 1 1 calc R U . I 1
O71 O 0.7051(3) 0.3731(7) 0.2948(3) 0.071(3) Uani 1 1 d . . . J 1
C72 C 0.7478(7) 0.3976(14) 0.2903(7) 0.118(8) Uani 1 1 d . . . J 1
H72A H 0.7377 0.4286 0.2646 0.176 Uiso 1 1 calc R U . J 1
H72B H 0.7664 0.3584 0.2858 0.176 Uiso 1 1 calc R U . J 1
H72C H 0.7692 0.4226 0.3173 0.176 Uiso 1 1 calc R U . J 1
O73 O 0.6523(3) 0.3561(6) 0.1953(3) 0.062(3) Uani 1 1 d . . . K 1
C74 C 0.6340(6) 0.3845(15) 0.1518(5) 0.129(11) Uani 1 1 d . . . K 1
H74A H 0.6134 0.3501 0.1302 0.193 Uiso 1 1 calc R U . K 1
H74B H 0.6623 0.3974 0.1448 0.193 Uiso 1 1 calc R U . K 1
H74C H 0.6138 0.4255 0.1502 0.193 Uiso 1 1 calc R U . K 1
O75 O 0.6202(4) 0.2769(7) 0.2561(4) 0.086(4) Uani 1 1 d D . . L 1
C76A C 0.6461(18) 0.2118(18) 0.2604(17) 0.19(2) Uiso 0.6 1 d D . P L 1
H76A H 0.6256 0.1744 0.2639 0.289 Uiso 0.5 1 calc R U P L 1
H76B H 0.652 0.2036 0.2336 0.289 Uiso 0.5 1 calc R U P L 1
H76C H 0.6782 0.2135 0.2865 0.289 Uiso 0.5 1 calc R U P L 1
H76D H 0.6782 0.2199 0.2588 0.289 Uiso 0.5 1 calc R U P L 1
H76E H 0.6519 0.1907 0.2891 0.289 Uiso 0.5 1 calc R U P L 1
H76F H 0.6256 0.1808 0.2362 0.289 Uiso 0.5 1 calc R U P L 1
C42B C 0.4164(16) 0.657(2) -0.0157(14) 0.081(12) Uiso 0.5 1 d . . P M 2
C46B C 0.584(2) 0.514(5) 0.067(2) 0.15(3) Uiso 0.5 1 d . . P N 2
C52B C 0.3126(11) 0.6187(19) 0.0045(9) 0.082(8) Uiso 0.6 1 d . . P O 2
C56B C 0.182(3) 0.527(5) 0.073(3) 0.21(3) Uiso 0.5 1 d . . P P 2
C76B C 0.6128(19) 0.223(2) 0.2237(14) 0.100(15) Uiso 0.4 1 d D . P Q 2
C1 C 0.1409(15) 0.621(2) 0.1422(15) 0.26(2) Uiso 1 1 d D . . . .
O1 O 0.0984(10) 0.5769(15) 0.1320(8) 0.209(9) Uiso 1 1 d D . . . .
C2A C 0.353(2) 0.066(4) 0.1494(19) 0.21(3) Uiso 0.5 1 d D . P . .
O2 O 0.3935(11) 0.0893(18) 0.1889(9) 0.250(12) Uiso 1 1 d D . . . .
C2B C 0.387(2) 0.073(3) 0.1449(12) 0.122(16) Uiso 0.5 1 d D . P . .
C3 C 0.2775(18) 0.440(3) -0.1017(17) 0.25(2) Uiso 0.8 1 d D . P . .
O3 O 0.3291(17) 0.420(3) -0.0750(10) 0.35(2) Uiso 0.8 1 d D . P . .
C4A C 0.2841(18) 0.288(3) 0.0955(15) 0.20(2) Uiso 0.7 1 d D . P . .
O4A O 0.2635(8) 0.3092(14) 0.1269(7) 0.128(7) Uiso 0.7 1 d D . P . .
C4B C 0.302(2) 0.247(6) 0.129(3) 0.15(3) Uiso 0.3 1 d D . P . .
O4B O 0.3500(19) 0.221(3) 0.1592(16) 0.122(16) Uiso 0.3 1 d D . P . .
C5A C -0.015(3) 0.666(3) 0.099(2) 0.11(2) Uiso 0.35 1 d D . P . .
C5B C -0.038(2) 0.663(3) 0.082(2) 0.095(19) Uiso 0.35 1 d D . P . .
O5 O -0.0085(8) 0.6061(14) 0.0764(6) 0.085(6) Uiso 0.5 1 d D . P . .
C6 C 0.2443(17) 0.438(3) 0.0112(15) 0.128(16) Uiso 0.5 1 d D . P . .
O6B O 0.1921(17) 0.438(3) -0.0140(16) 0.23(2) Uiso 0.5 1 d D . P . .
O7 O -0.0179(9) 0.6503(13) -0.0051(6) 0.138(8) Uiso 0.7 1 d D . P . .
C7 C 0.0168(12) 0.606(2) -0.0141(11) 0.132(12) Uiso 0.7 1 d D . P . .
O8 O 0.5 0.251(2) 0.25 0.270(18) Uiso 1 2 d DS . P . .
C8 C 0.5467(10) 0.226(2) 0.2828(9) 0.083(10) Uiso 0.5 1 d D . P . .

loop_
_atom_site_aniso_label
_atom_site_aniso_U_11
_atom_site_aniso_U_22
_atom_site_aniso_U_33
_atom_site_aniso_U_23
_atom_site_aniso_U_13
_atom_site_aniso_U_12
W1 0.0364(2) 0.0434(4) 0.0361(2) 0.0026(2) 0.0071(2) 0.0031(2)
W2 0.0316(2) 0.0470(4) 0.0442(3) 0.0020(2) 0.0167(2) 0.0025(2)
W3 0.0388(2) 0.0468(4) 0.0347(2) -0.0037(2) 0.0129(2) -0.0006(2)
Co1 0.0271(9) 0.0381(15) 0.0310(9) 0 0.0108(8) 0
Co2 0.0372(8) 0.0442(13) 0.0544(9) 0.0039(9) 0.0168(8) -0.0052(8)
Fe2 0.0372(8) 0.0442(13) 0.0544(9) 0.0039(9) 0.0168(8) -0.0052(8)
Fe5 0.0342(8) 0.0537(15) 0.0406(8) 0.0039(9) 0.0043(7) 0.0021(9)
Fe3 0.0389(8) 0.0479(14) 0.0432(8) 0.0031(8) 0.0166(7) 0.0070(8)
Fe4 0.0513(10) 0.0580(15) 0.0382(8) 0.0021(8) 0.0214(8) 0.0028(9)
Co4 0.0513(10) 0.0580(15) 0.0382(8) 0.0021(8) 0.0214(8) 0.0028(9)
C11 0.029(5) 0.017(7) 0.051(6) -0.009(5) 0.009(5) -0.001(5)
N11 0.035(5) 0.033(7) 0.042(5) 0.007(5) 0.012(4) 0.003(5)
C12 0.036(6) 0.048(10) 0.059(7) -0.003(7) 0.020(6) 0.004(6)
N12 0.041(5) 0.057(9) 0.071(7) -0.001(6) 0.027(5) 0.003(6)
C13 0.030(5) 0.040(9) 0.046(6) -0.003(6) 0.009(5) -0.002(5)
N13 0.036(5) 0.045(8) 0.057(6) 0.008(6) 0.016(5) 0.005(5)
C14 0.053(7) 0.049(10) 0.029(5) -0.003(6) 0.011(5) 0.006(7)
N14 0.060(6) 0.074(10) 0.030(5) -0.006(5) 0.022(5) -0.012(6)
C15 0.039(6) 0.065(12) 0.046(7) 0.008(7) 0.002(6) 0.005(7)
N15 0.053(7) 0.070(11) 0.053(6) 0.001(7) -0.001(6) -0.008(7)
C16A 0.071(15) 0.062(16) 0.075(15) 0.004(9) 0.023(10) -0.003(9)
N16A 0.051(10) 0.055(12) 0.064(11) 0.004(8) 0.020(8) 0.017(8)
C17 0.063(8) 0.077(13) 0.013(5) 0.001(6) -0.015(5) 0.008(8)
N17 0.060(7) 0.072(12) 0.073(8) 0.005(7) 0.015(7) 0.013(7)
C18A 0.072(15) 0.071(16) 0.064(14) 0.000(9) 0.029(10) 0.001(9)
N18A 0.076(11) 0.063(12) 0.078(11) 0.003(9) 0.027(9) -0.004(9)
C21 0.015(4) 0.037(8) 0.049(6) -0.014(5) 0.006(4) -0.005(5)
N21 0.023(4) 0.047(8) 0.059(6) -0.003(5) 0.009(4) 0.001(4)
C22 0.034(6) 0.073(12) 0.053(7) 0.001(8) 0.019(6) -0.026(7)
N22 0.057(7) 0.047(9) 0.081(8) -0.003(7) 0.035(6) -0.005(6)
C23 0.035(6) 0.058(11) 0.047(6) -0.001(7) 0.014(5) 0.006(7)
N23 0.034(5) 0.064(10) 0.060(6) 0.000(7) 0.017(5) 0.011(6)
C24 0.049(7) 0.041(9) 0.033(6) -0.006(5) 0.013(6) 0.004(6)
N24 0.065(7) 0.068(11) 0.047(6) 0.008(6) 0.026(6) 0.011(7)
C25 0.014(4) 0.037(6) 0.037(5) -0.003(4) 0.002(4) 0.009(4)
N25 0.042(5) 0.062(10) 0.051(6) 0.003(6) 0.003(5) -0.009(6)
C26 0.049(7) 0.040(10) 0.111(12) 0.004(9) 0.038(8) 0.013(7)
N26 0.077(9) 0.061(12) 0.216(19) -0.017(12) 0.082(12) 0.020(9)
C27 0.055(8) 0.17(2) 0.064(9) 0.035(12) 0.029(8) -0.010(11)
N27A 0.084(10) 0.086(11) 0.085(10) 0.002(5) 0.039(6) -0.002(5)
C28 0.061(8) 0.042(10) 0.059(7) 0.015(7) 0.028(7) 0.010(7)
N28 0.044(6) 0.079(12) 0.079(8) 0.002(8) 0.015(6) -0.022(7)
C31 0.041(6) 0.035(8) 0.040(6) 0.009(6) 0.013(5) -0.002(6)
N31 0.033(5) 0.042(8) 0.036(5) -0.001(5) 0.005(4) -0.003(5)
C32 0.029(5) 0.049(9) 0.044(6) 0.000(6) 0.013(5) 0.006(6)
N32 0.046(6) 0.051(8) 0.052(6) 0.009(5) 0.023(5) 0.017(6)
C33 0.041(6) 0.046(9) 0.045(6) -0.019(6) 0.014(6) 0.006(6)
N33 0.054(6) 0.059(9) 0.046(5) -0.008(6) 0.021(5) -0.005(6)
C34 0.060(7) 0.060(11) 0.037(6) -0.007(6) 0.034(6) 0.001(7)
N34 0.054(6) 0.065(10) 0.042(5) -0.005(6) 0.020(5) 0.000(6)
C35 0.060(8) 0.048(10) 0.035(6) 0.000(6) 0.013(6) -0.015(7)
N35 0.050(6) 0.074(11) 0.050(6) 0.005(6) 0.010(5) 0.021(7)
C36A 0.070(10) 0.066(12) 0.060(10) -0.019(8) 0.034(8) 0.011(8)
N36A 0.110(13) 0.110(14) 0.115(13) -0.002(9) 0.047(9) -0.005(9)
C37A 0.061(9) 0.060(11) 0.064(10) -0.009(8) 0.024(8) 0.001(8)
N37A 0.110(12) 0.108(13) 0.106(12) -0.021(9) 0.031(9) 0.010(9)
C38 0.060(8) 0.065(12) 0.041(6) 0.006(7) 0.022(6) 0.011(8)
N38 0.091(9) 0.084(12) 0.066(7) -0.010(7) 0.047(7) 0.016(8)
O41 0.064(6) 0.097(10) 0.032(4) 0.004(5) 0.016(4) 0.022(6)
C42A 0.065(14) 0.069(18) 0.045(11) -0.015(12) 0.022(11) 0.014(14)
O43 0.069(6) 0.098(11) 0.098(7) 0.024(7) 0.047(6) -0.010(7)
O45 0.077(7) 0.070(10) 0.075(6) -0.002(6) 0.040(6) 0.018(6)
C46A 0.12(3) 0.05(3) 0.14(4) -0.01(3) 0.11(3) -0.01(2)
O51 0.074(4) 0.077(5) 0.065(4) 0.005(4) 0.023(4) 0.000(4)
C52A 0.15(3) 0.15(3) 0.15(3) -0.001(10) 0.062(14) -0.001(10)
O53 0.050(5) 0.076(9) 0.066(6) -0.013(6) 0.004(5) 0.014(6)
C54 0.094(12) 0.102(19) 0.060(9) 0.012(10) 0.008(9) 0.051(12)
O55 0.071(7) 0.075(10) 0.110(8) -0.004(7) 0.040(7) -0.021(7)
C56A 0.23(6) 0.13(5) 0.11(3) -0.05(3) 0.09(4) -0.15(5)
O61 0.071(6) 0.078(10) 0.078(6) 0.005(6) 0.038(6) 0.001(6)
C62 0.115(16) 0.18(3) 0.100(15) -0.002(17) 0.056(14) -0.017(18)
O63 0.044(5) 0.066(9) 0.088(7) 0.015(6) 0.010(5) -0.017(5)
C64 0.046(8) 0.12(2) 0.098(12) 0.011(13) -0.003(9) -0.020(10)
O65 0.076(7) 0.051(8) 0.101(8) 0.008(7) 0.024(6) 0.015(6)
O71 0.049(5) 0.072(9) 0.082(7) 0.018(6) 0.017(5) 0.007(6)
C72 0.072(11) 0.13(3) 0.125(16) 0.027(16) 0.020(12) 0.010(14)
O73 0.069(6) 0.066(8) 0.056(5) 0.011(5) 0.032(5) 0.028(5)
C74 0.070(10) 0.26(3) 0.066(10) 0.024(15) 0.034(9) 0.064(15)
O75 0.101(8) 0.055(9) 0.117(9) -0.009(7) 0.059(8) -0.006(7)

loop_
_atom_type_symbol
_atom_type_description
_atom_type_scat_dispersion_real
_atom_type_scat_dispersion_imag
_atom_type_scat_source
C C 0.0033 0.0016 'International Tables Vol C Tables 4.2.6.8 and 6.1.1.4'
H H 0 0 'International Tables Vol C Tables 4.2.6.8 and 6.1.1.4'
N N 0.0061 0.0033 'International Tables Vol C Tables 4.2.6.8 and 6.1.1.4'
O O 0.0106 0.006 'International Tables Vol C Tables 4.2.6.8 and 6.1.1.4'
Fe Fe 0.3463 0.8444 'International Tables Vol C Tables 4.2.6.8 and 6.1.1.4'
W W -0.849 6.8722 'International Tables Vol C Tables 4.2.6.8 and 6.1.1.4'
Co Co 0.3494 0.9721 'International Tables Vol C Tables 4.2.6.8 and 6.1.1.4'

loop_
_geom_angle_atom_site_label_1
_geom_angle_atom_site_label_2
_geom_angle_atom_site_label_3
_geom_angle
_geom_angle_site_symmetry_1
_geom_angle_site_symmetry_3
C14 W1 C17 72.0(5) . .
C14 W1 C18B 94.9(11) . .
C17 W1 C18B 74.3(11) . .
C14 W1 C13 78.6(5) . .
C17 W1 C13 131.6(5) . .
C18B W1 C13 70.9(10) . .
C14 W1 C15 90.6(5) . .
C17 W1 C15 75.4(5) . .
C18B W1 C15 145.7(10) . .
C13 W1 C15 143.2(5) . .
C14 W1 C12 144.7(4) . .
C17 W1 C12 143.0(5) . .
C18B W1 C12 99.9(11) . .
C13 W1 C12 76.4(4) . .
C15 W1 C12 94.7(5) . .
C14 W1 C16A 144.6(11) . .
C17 W1 C16A 72.8(12) . .
C18B W1 C16A 72.4(15) . .
C13 W1 C16A 124.6(12) . .
C15 W1 C16A 83.7(12) . .
C12 W1 C16A 70.7(11) . .
C14 W1 C11 73.7(4) . .
C17 W1 C11 132.5(5) . .
C18B W1 C11 140.7(10) . .
C13 W1 C11 70.1(4) . .
C15 W1 C11 73.1(4) . .
C12 W1 C11 74.6(5) . .
C16A W1 C11 136.1(11) . .
C14 W1 C16B 139.7(9) . .
C17 W1 C16B 68.9(9) . .
C18B W1 C16B 83.8(14) . .
C13 W1 C16B 136.7(10) . .
C15 W1 C16B 70.7(10) . .
C12 W1 C16B 74.1(8) . .
C16A W1 C16B 13.1(14) . .
C11 W1 C16B 129.1(9) . .
C14 W1 C18A 105.9(12) . .
C17 W1 C18A 80.4(12) . .
C18B W1 C18A 11.2(16) . .
C13 W1 C18A 71.7(11) . .
C15 W1 C18A 144.8(12) . .
C12 W1 C18A 89.4(12) . .
C16A W1 C18A 64.8(16) . .
C11 W1 C18A 141.0(11) . .
C16B W1 C18A 77.0(15) . .
C25 W2 C23 78.1(5) . .
C25 W2 C26 86.5(5) . .
C23 W2 C26 71.6(5) . .
C25 W2 C24 146.4(4) . .
C23 W2 C24 78.5(5) . .
C26 W2 C24 108.4(5) . .
C25 W2 C22 100.1(5) . .
C23 W2 C22 143.1(4) . .
C26 W2 C22 145.3(5) . .
C24 W2 C22 84.7(5) . .
C25 W2 C27 143.2(5) . .
C23 W2 C27 124.8(7) . .
C26 W2 C27 76.5(7) . .
C24 W2 C27 70.3(5) . .
C22 W2 C27 78.3(7) . .
C25 W2 C21 74.2(4) . .
C23 W2 C21 72.2(5) . .
C26 W2 C21 141.7(5) . .
C24 W2 C21 76.0(4) . .
C22 W2 C21 71.9(4) . .
C27 W2 C21 136.5(5) . .
C25 W2 C28 72.1(4) . .
C23 W2 C28 136.9(5) . .
C26 W2 C28 76.1(6) . .
C24 W2 C28 139.9(5) . .
C22 W2 C28 73.8(5) . .
C27 W2 C28 72.3(6) . .
C21 W2 C28 125.8(4) . .
C36B W3 C37A 57.1(17) . .
C36B W3 C33 74.8(13) . .
C37A W3 C33 101.5(8) . .
C36B W3 C32 96.1(15) . .
C37A W3 C32 146.8(8) . .
C33 W3 C32 87.9(4) . .
C36B W3 C38 73.1(14) . .
C37A W3 C38 79.5(7) . .
C33 W3 C38 140.5(6) . .
C32 W3 C38 73.4(4) . .
C36B W3 C34 139.3(14) . .
C37A W3 C34 94.9(9) . .
C33 W3 C34 144.5(5) . .
C32 W3 C34 95.3(5) . .
C38 W3 C34 73.1(5) . .
C36B W3 C37B 68.7(16) . .
C37A W3 C37B 20.1(7) . .
C33 W3 C37B 121.6(7) . .
C32 W3 C37B 138.7(7) . .
C38 W3 C37B 65.5(7) . .
C34 W3 C37B 77.1(8) . .
C36B W3 C31 146.7(14) . .
C37A W3 C31 139.9(8) . .
C33 W3 C31 73.3(4) . .
C32 W3 C31 73.3(5) . .
C38 W3 C31 129.9(5) . .
C34 W3 C31 73.9(4) . .
C37B W3 C31 138.7(8) . .
C36B W3 C35 107.9(15) . .
C37A W3 C35 67.2(8) . .
C33 W3 C35 75.5(5) . .
C32 W3 C35 145.6(5) . .
C38 W3 C35 136.6(4) . .
C34 W3 C35 82.5(5) . .
C37B W3 C35 74.4(7) . .
C31 W3 C35 73.1(4) . .
C36B W3 C36A 19.1(14) . .
C37A W3 C36A 76.1(11) . .
C33 W3 C36A 69.9(7) . .
C32 W3 C36A 77.5(9) . .
C38 W3 C36A 72.2(7) . .
C34 W3 C36A 145.2(7) . .
C37B W3 C36A 86.0(10) . .
C31 W3 C36A 133.3(8) . .
C35 W3 C36A 122.3(8) . .
N31 Co1 N31 88.8(6) . 2_655
N31 Co1 N11 89.6(4) . .
N31 Co1 N11 176.4(4) 2_655 .
N31 Co1 N11 176.4(4) . 2_655
N31 Co1 N11 89.6(4) 2_655 2_655
N11 Co1 N11 92.2(6) . 2_655
N31 Co1 N21 92.2(4) . 2_655
N31 Co1 N21 89.5(4) 2_655 2_655
N11 Co1 N21 87.5(4) . 2_655
N11 Co1 N21 91.0(4) 2_655 2_655
N31 Co1 N21 89.5(4) . .
N31 Co1 N21 92.2(4) 2_655 .
N11 Co1 N21 91.0(4) . .
N11 Co1 N21 87.5(4) 2_655 .
N21 Co1 N21 177.7(7) 2_655 .
O63 Co2 N22 91.1(5) . .
O63 Co2 O65 84.4(5) . .
N22 Co2 O65 175.3(4) . .
O63 Co2 N13 175.2(5) . .
N22 Co2 N13 92.5(5) . .
O65 Co2 N13 91.9(4) . .
O63 Co2 N12 88.3(4) . 2_655
N22 Co2 N12 90.6(5) . 2_655
O65 Co2 N12 90.9(5) . 2_655
N13 Co2 N12 94.8(4) . 2_655
O63 Co2 O61 88.5(4) . .
N22 Co2 O61 91.2(5) . .
O65 Co2 O61 87.0(5) . .
N13 Co2 O61 88.4(4) . .
N12 Co2 O61 176.3(5) 2_655 .
N35 Fe5 O55 89.1(5) . .
N35 Fe5 O53 176.3(4) . .
O55 Fe5 O53 89.5(5) . .
N35 Fe5 N15 91.4(5) . .
O55 Fe5 N15 176.1(4) . .
O53 Fe5 N15 89.7(5) . .
N35 Fe5 N25 94.3(4) . 2_655
O55 Fe5 N25 93.6(5) . 2_655
O53 Fe5 N25 89.2(4) . 2_655
N15 Fe5 N25 90.2(5) . 2_655
N35 Fe5 O51 89.4(4) . .
O55 Fe5 O51 83.9(5) . .
O53 Fe5 O51 87.1(4) . .
N15 Fe5 O51 92.2(4) . .
N25 Fe5 O51 175.5(4) 2_655 .
O71 Fe3 N32 178.9(5) . .
O71 Fe3 O75 86.3(5) . .
N32 Fe3 O75 92.7(5) . .
O71 Fe3 N23 89.4(4) . .
N32 Fe3 N23 91.6(4) . .
O75 Fe3 N23 173.5(4) . .
O71 Fe3 N33 90.8(4) . 2_655
N32 Fe3 N33 89.4(4) . 2_655
O75 Fe3 N33 88.2(5) . 2_655
N23 Fe3 N33 96.7(5) . 2_655
O71 Fe3 O73 88.4(4) . .
N32 Fe3 O73 91.3(4) . .
O75 Fe3 O73 86.6(4) . .
N23 Fe3 O73 88.4(4) . .
N33 Fe3 O73 174.8(5) 2_655 .
O41 Fe4 N14 91.8(4) . .
O41 Fe4 O43 85.3(4) . .
N14 Fe4 O43 88.3(5) . .
O41 Fe4 N24 172.9(4) . .
N14 Fe4 N24 94.7(4) . .
O43 Fe4 N24 92.1(4) . .
O41 Fe4 N34 91.6(4) . .
N14 Fe4 N34 92.0(4) . .
O43 Fe4 N34 176.9(4) . .
N24 Fe4 N34 91.0(4) . .
O41 Fe4 O45 85.0(4) . .
N14 Fe4 O45 174.8(4) . .
O43 Fe4 O45 87.4(5) . .
N24 Fe4 O45 88.3(4) . .
N34 Fe4 O45 92.2(5) . .
N11 C11 W1 177.6(9) . .
C11 N11 Co1 173.6(9) . .
N12 C12 W1 175.9(13) . .
C12 N12 Fe2 173.5(12) . 2_655
C12 N12 Co2 173.5(12) . 2_655
N13 C13 W1 175.7(12) . .
C13 N13 Co2 174.0(12) . .
N14 C14 W1 177.5(13) . .
C14 N14 Fe4 173.6(12) . .
N15 C15 W1 179.1(14) . .
C15 N15 Fe5 176.2(13) . .
N16A C16A W1 162(4) . .
N16B C16A W1 143(5) . .
N16B C16B W1 177(5) . .
N16A C16B W1 160(3) . .
N17 C17 W1 179.3(17) . .
N18A C18A W1 177(4) . .
N18B C18A W1 144(4) . .
N18B C18B W1 174(3) . .
N18A C18B W1 151(3) . .
N18B N18A C18A 82(5) . .
N18B N18A C18B 64(5) . .
N18A N18B C18B 83(5) . .
N18A N18B C18A 63(4) . .
N21 C21 W2 175.5(11) . .
C21 N21 Co1 175.3(11) . .
N22 C22 W2 178.0(12) . .
C22 N22 Co2 177.1(12) . .
N23 C23 W2 174.1(12) . .
C23 N23 Fe3 176.8(12) . .
N24 C24 W2 174.7(11) . .
C24 N24 Fe4 174.8(13) . .
N25 C25 W2 178.2(9) . .
C25 N25 Fe5 168.8(11) . 2_655
N26 C26 W2 178.7(18) . .
N27A C27 W2 162(3) . .
N27B C27 W2 162(3) . .
N27B N27A C27 72(4) . .
N27A N27B C27 72(4) . .
N28 C28 W2 176.9(13) . .
N31 C31 W3 178.7(10) . .
C31 N31 Co1 178.7(10) . .
N32 C32 W3 177.6(10) . .
C32 N32 Fe3 169.7(12) . .
N33 C33 W3 177.2(10) . .
C33 N33 Fe3 176.5(11) . 2_655
N34 C34 W3 176.6(12) . .
C34 N34 Fe4 172.7(10) . .
N35 C35 W3 177.5(12) . .
C35 N35 Fe5 176.6(14) . .
C36B C36A N36A 121(7) . .
C36B C36A N36B 80(6) . .
C36B C36A W3 67(6) . .
N36A C36A W3 172(4) . .
N36B C36A W3 146(4) . .
N36B N36A C36A 76(5) . .
N36B N36A C36B 54(4) . .
C36A C36B N36B 66(6) . .
C36A C36B C37A 156(7) . .
N36B C36B C37A 137(5) . .
N36A C36B C37A 164(4) . .
C36A C36B W3 94(6) . .
N36B C36B W3 160(5) . .
N36A C36B W3 130(4) . .
C37A C36B W3 63.0(19) . .
N36A N36B C36A 62(4) . .
N36A N36B C36B 96(5) . .
C37B C37A N37A 87(3) . .
C37B C37A C36B 113(3) . .
N37A C37A C36B 125(3) . .
N37B C37A C36B 133(3) . .
C37B C37A W3 84(3) . .
N37A C37A W3 172(3) . .
N37B C37A W3 128(2) . .
C36B C37A W3 59.9(18) . .
N37B N37A C37A 87(3) . .
N37B N37A C37B 53(2) . .
C37A C37B N37B 109(4) . .
C37A C37B N37A 59(3) . .
N37B C37B N37A 50(2) . .
C37A C37B W3 75(3) . .
N37B C37B W3 174(3) . .
N37A C37B W3 134(2) . .
N37A N37B C37B 76(3) . .
N37A N37B C37A 49(2) . .
N38 C38 W3 178.4(14) . .
C42A O41 Fe4 128.7(12) . .
O41 C42A H42A 109.5 . .
O41 C42A H42B 109.5 . .
H42A C42A H42B 109.5 . .
O41 C42A H42C 109.5 . .
H42A C42A H42C 109.5 . .
H42B C42A H42C 109.5 . .
C44 O43 Fe4 128.6(15) . .
O43 C44 H44A 109.5 . .
O43 C44 H44B 109.5 . .
H44A C44 H44B 109.5 . .
O43 C44 H44C 109.5 . .
H44A C44 H44C 109.5 . .
H44B C44 H44C 109.5 . .
O43 C44 H44D 109.5 . .
H44A C44 H44D 141.1 . .
H44B C44 H44D 56.3 . .
H44C C44 H44D 56.3 . .
O43 C44 H44E 109.5 . .
H44A C44 H44E 56.3 . .
H44B C44 H44E 141.1 . .
H44C C44 H44E 56.3 . .
H44D C44 H44E 109.5 . .
O43 C44 H44F 109.5 . .
H44A C44 H44F 56.3 . .
H44B C44 H44F 56.3 . .
H44C C44 H44F 141.1 . .
H44D C44 H44F 109.5 . .
H44E C44 H44F 109.5 . .
C46A O45 Fe4 130.7(15) . .
O45 C46A H46A 109.5 . .
O45 C46A H46B 109.5 . .
H46A C46A H46B 109.5 . .
O45 C46A H46C 109.5 . .
H46A C46A H46C 109.5 . .
H46B C46A H46C 109.5 . .
C52A O51 Fe5 129(3) . .
O51 C52A H52A 109.5 . .
O51 C52A H52B 109.5 . .
H52A C52A H52B 109.5 . .
O51 C52A H52C 109.5 . .
H52A C52A H52C 109.5 . .
H52B C52A H52C 109.5 . .
C54 O53 Fe5 127.2(8) . .
O53 C54 H54A 109.5 . .
O53 C54 H54B 109.5 . .
H54A C54 H54B 109.5 . .
O53 C54 H54C 109.5 . .
H54A C54 H54C 109.5 . .
H54B C54 H54C 109.5 . .
O53 C54 H54D 109.5 . .
H54A C54 H54D 141.1 . .
H54B C54 H54D 56.3 . .
H54C C54 H54D 56.3 . .
O53 C54 H54E 109.5 . .
H54A C54 H54E 56.3 . .
H54B C54 H54E 141.1 . .
H54C C54 H54E 56.3 . .
H54D C54 H54E 109.5 . .
O53 C54 H54F 109.5 . .
H54A C54 H54F 56.3 . .
H54B C54 H54F 56.3 . .
H54C C54 H54F 141.1 . .
H54D C54 H54F 109.5 . .
H54E C54 H54F 109.5 . .
C56A O55 Fe5 121.7(17) . .
O55 C56A H56A 109.5 . .
O55 C56A H56B 109.5 . .
H56A C56A H56B 109.5 . .
O55 C56A H56C 109.5 . .
H56A C56A H56C 109.5 . .
H56B C56A H56C 109.5 . .
C62 O61 Co2 122.0(12) . .
O61 C62 H62A 109.5 . .
O61 C62 H62B 109.5 . .
H62A C62 H62B 109.5 . .
O61 C62 H62C 109.5 . .
H62A C62 H62C 109.5 . .
H62B C62 H62C 109.5 . .
C64 O63 Co2 127.7(10) . .
O63 C64 H64A 109.5 . .
O63 C64 H64B 109.5 . .
H64A C64 H64B 109.5 . .
O63 C64 H64C 109.5 . .
H64A C64 H64C 109.5 . .
H64B C64 H64C 109.5 . .
C66 O65 Co2 126.1(14) . .
O65 C66 H66A 109.5 . .
O65 C66 H66B 109.5 . .
H66A C66 H66B 109.5 . .
O65 C66 H66C 109.5 . .
H66A C66 H66C 109.5 . .
H66B C66 H66C 109.5 . .
C72 O71 Fe3 126.1(10) . .
O71 C72 H72A 109.5 . .
O71 C72 H72B 109.5 . .
H72A C72 H72B 109.5 . .
O71 C72 H72C 109.5 . .
H72A C72 H72C 109.5 . .
H72B C72 H72C 109.5 . .
C74 O73 Fe3 125.9(10) . .
O73 C74 H74A 109.5 . .
O73 C74 H74B 109.5 . .
H74A C74 H74B 109.5 . .
O73 C74 H74C 109.5 . .
H74A C74 H74C 109.5 . .
H74B C74 H74C 109.5 . .
C76A O75 Fe3 141(2) . .
O75 C76A H76A 109.5 . .
O75 C76A H76B 109.5 . .
H76A C76A H76B 109.5 . .
O75 C76A H76C 109.5 . .
H76A C76A H76C 109.5 . .
H76B C76A H76C 109.5 . .
O75 C76A H76D 109.5 . .
H76A C76A H76D 141.1 . .
H76B C76A H76D 56.3 . .
H76C C76A H76D 56.3 . .
O75 C76A H76E 109.5 . .
H76A C76A H76E 56.3 . .
H76B C76A H76E 141.1 . .
H76C C76A H76E 56.3 . .
H76D C76A H76E 109.5 . .
O75 C76A H76F 109.5 . .
H76A C76A H76F 56.3 . .
H76B C76A H76F 56.3 . .
H76C C76A H76F 141.1 . .
H76D C76A H76F 109.5 . .
H76E C76A H76F 109.5 . .
C2B C2A O2 68(2) . .
C2A C2B O2 68(2) . .
C4B C4A O4A 73(4) . .
C4A O4A C4B 49(3) . .
C4A C4B O4B 138(9) . .
C4A C4B O4A 58(3) . .
O4B C4B O4A 138(8) . .
C5B C5A O5 77(3) . .
C5A C5B O5 76(3) . .
C8 O8 C8 141(5) 2_655 .

loop_
_geom_bond_atom_site_label_1
_geom_bond_atom_site_label_2
_geom_bond_distance
_geom_bond_site_symmetry_2
W1 C14 2.130(13) .
W1 C17 2.137(10) .
W1 C18B 2.14(5) .
W1 C13 2.151(11) .
W1 C15 2.154(16) .
W1 C12 2.171(13) .
W1 C16A 2.18(4) .
W1 C11 2.183(12) .
W1 C16B 2.19(3) .
W1 C18A 2.22(6) .
W2 C25 2.138(11) .
W2 C23 2.158(17) .
W2 C26 2.159(13) .
W2 C24 2.161(11) .
W2 C22 2.162(19) .
W2 C27 2.167(14) .
W2 C21 2.190(9) .
W2 C28 2.191(16) .
W3 C36B 2.05(6) .
W3 C37A 2.11(2) .
W3 C33 2.148(13) .
W3 C32 2.168(11) .
W3 C38 2.169(13) .
W3 C34 2.171(14) .
W3 C37B 2.17(2) .
W3 C31 2.191(13) .
W3 C35 2.195(16) .
W3 C36A 2.23(4) .
Co1 N31 2.040(11) .
Co1 N31 2.040(11) 2_655
Co1 N11 2.051(10) .
Co1 N11 2.051(10) 2_655
Co1 N21 2.065(9) 2_655
Co1 N21 2.065(9) .
Co2 O63 2.089(9) .
Co2 N22 2.100(15) .
Co2 O65 2.121(12) .
Co2 N13 2.121(10) .
Co2 N12 2.136(11) 2_655
Co2 O61 2.153(10) .
Fe5 N35 2.092(12) .
Fe5 O55 2.098(12) .
Fe5 O53 2.122(10) .
Fe5 N15 2.130(14) .
Fe5 N25 2.138(11) 2_655
Fe5 O51 2.162(10) .
Fe3 O71 2.128(9) .
Fe3 N32 2.129(10) .
Fe3 O75 2.137(14) .
Fe3 N23 2.141(15) .
Fe3 N33 2.150(10) 2_655
Fe3 O73 2.151(8) .
Fe4 O41 2.119(8) .
Fe4 N14 2.121(13) .
Fe4 O43 2.141(11) .
Fe4 N24 2.143(11) .
Fe4 N34 2.160(13) .
Fe4 O45 2.173(10) .
C11 N11 1.138(14) .
C12 N12 1.144(15) .
N12 Fe2 2.136(11) 2_655
N12 Co2 2.136(11) 2_655
C13 N13 1.139(14) .
C14 N14 1.175(16) .
C15 N15 1.152(19) .
C16A N16A 1.19(5) .
C16A N16B 1.30(7) .
C16B N16B 1.12(7) .
C16B N16A 1.18(5) .
C17 N17 1.145(15) .
C18A N18A 1.11(6) .
C18A N18B 1.23(6) .
C18B N18B 1.17(5) .
C18B N18A 1.29(6) .
N18A N18B 0.71(4) .
C21 N21 1.087(12) .
C22 N22 1.143(19) .
C23 N23 1.154(18) .
C24 N24 1.130(15) .
C25 N25 1.163(14) .
N25 Fe5 2.138(11) 2_655
C26 N26 1.117(17) .
C27 N27A 1.21(4) .
C27 N27B 1.22(3) .
N27A N27B 0.75(4) .
C28 N28 1.129(18) .
C31 N31 1.142(15) .
C32 N32 1.136(13) .
C33 N33 1.163(15) .
N33 Fe3 2.150(10) 2_655
C34 N34 1.139(17) .
C35 N35 1.126(17) .
C36A C36B 0.73(5) .
C36A N36A 1.10(4) .
C36A N36B 1.20(5) .
N36A N36B 0.82(4) .
N36A C36B 1.60(7) .
C36B N36B 1.29(7) .
C37A C37B 0.75(3) .
C37A N37A 1.16(3) .
C37A N37B 1.53(4) .
N37A N37B 1.07(4) .
N37A C37B 1.35(4) .
C37B N37B 1.11(3) .
C38 N38 1.131(15) .
O41 C42A 1.39(3) .
C42A H42A 0.97 .
C42A H42B 0.97 .
C42A H42C 0.97 .
O43 C44 1.38(2) .
C44 H44A 0.97 .
C44 H44B 0.97 .
C44 H44C 0.97 .
C44 H44D 0.97 .
C44 H44E 0.97 .
C44 H44F 0.97 .
O45 C46A 1.32(4) .
C46A H46A 0.97 .
C46A H46B 0.97 .
C46A H46C 0.97 .
O51 C52A 1.38(7) .
C52A H52A 0.97 .
C52A H52B 0.97 .
C52A H52C 0.97 .
O53 C54 1.43(2) .
C54 H54A 0.97 .
C54 H54B 0.97 .
C54 H54C 0.97 .
C54 H54D 0.97 .
C54 H54E 0.97 .
C54 H54F 0.97 .
O55 C56A 1.45(5) .
C56A H56A 0.97 .
C56A H56B 0.97 .
C56A H56C 0.97 .
O61 C62 1.45(2) .
C62 H62A 0.97 .
C62 H62B 0.97 .
C62 H62C 0.97 .
O63 C64 1.412(19) .
C64 H64A 0.97 .
C64 H64B 0.97 .
C64 H64C 0.97 .
O65 C66 1.43(2) .
C66 H66A 0.97 .
C66 H66B 0.97 .
C66 H66C 0.97 .
O71 C72 1.391(19) .
C72 H72A 0.97 .
C72 H72B 0.97 .
C72 H72C 0.97 .
O73 C74 1.405(18) .
C74 H74A 0.97 .
C74 H74B 0.97 .
C74 H74C 0.97 .
O75 C76A 1.432(19) .
C76A H76A 0.97 .
C76A H76B 0.97 .
C76A H76C 0.97 .
C76A H76D 0.97 .
C76A H76E 0.97 .
C76A H76F 0.97 .
C1 O1 1.415(19) .
C2A C2B 1.06(7) .
C2A O2 1.41(2) .
O2 C2B 1.403(19) .
C3 O3 1.438(19) .
C4A C4B 1.28(8) .
C4A O4A 1.441(19) .
O4A C4B 1.62(8) .
C4B O4B 1.42(2) .
C5A C5B 0.66(8) .
C5A O5 1.43(2) .
C5B O5 1.43(2) .
C6 O6B 1.395(19) .
O7 C7 1.436(18) .
O8 C8 1.418(18) 2_655
O8 C8 1.418(18) .

loop_
_geom_torsion_atom_site_label_1
_geom_torsion_atom_site_label_2
_geom_torsion_atom_site_label_3
_geom_torsion_atom_site_label_4
_geom_torsion
N16B C16B N16A C16A 170(15)
W1 C16B N16A C16A -4(6)
N16B C16A N16A C16B -10(15)
W1 C16A N16A C16B 4(7)
N16A C16B N16B C16A -10(15)
N16A C16A N16B C16B 169(17)
W1 C16A N16B C16B -4(7)
N18B C18A N18A C18B 14(11)
W1 C18B N18A N18B 171(7)
N18B C18B N18A C18A -164(13)
W1 C18B N18A C18A 6(8)
C18A N18A N18B C18B 5(4)
C18B N18A N18B C18A -5(4)
N18A C18B N18B C18A 13(10)
W1 C18A N18B N18A 174(7)
N18A C18A N18B C18B -166(12)
W1 C18A N18B C18B 9(6)
W2 C27 N27A N27B 177(5)
W2 C27 N27B N27A -177(5)
C36B C36A N36A N36B -13(7)
N36B C36A N36A C36B 13(7)
N36A C36A C36B N36B 9(5)
W3 C36A C36B N36B -174(3)
N36B C36A C36B N36A -9(5)
W3 C36A C36B N36A 177(4)
N36A C36A C36B C37A -161(11)
N36B C36A C36B C37A -170(15)
W3 C36A C36B C37A 17(13)
N36A C36A C36B W3 -177(4)
N36B C36A C36B W3 174(3)
N36B N36A C36B C36A 164(9)
C36A N36A C36B N36B -164(9)
N36B N36A C36B C37A -47(13)
C36A N36A C36B C37A 150(17)
N36B N36A C36B W3 167(6)
C36A N36A C36B W3 4(5)
C36B N36A N36B C36A -7(4)
C36A N36A N36B C36B 7(4)
C36B C36A N36B N36A 168(6)
W3 C36A N36B N36A 178(4)
N36A C36A N36B C36B -168(6)
W3 C36A N36B C36B 10(5)
C36A C36B N36B N36A -10(6)
C37A C36B N36B N36A 163(5)
W3 C36B N36B N36A -28(13)
N36A C36B N36B C36A 10(6)
C37A C36B N36B C36A 174(8)
W3 C36B N36B C36A -18(9)
C37B C37A N37A N37B -2(4)
C36B C37A N37A N37B -118(4)
N37B C37A N37A C37B 2(4)
C36B C37A N37A C37B -116(4)
N37A C37A C37B N37B 2(5)
C36B C37A C37B N37B 130(4)
W3 C37A C37B N37B -176(3)
N37B C37A C37B N37A -2(5)
C36B C37A C37B N37A 128(4)
W3 C37A C37B N37A -178(3)
N37A C37A C37B W3 178(3)
N37B C37A C37B W3 176(3)
C36B C37A C37B W3 -54(3)
N37B N37A C37B C37A 178(6)
C37A N37A C37B N37B -178(6)
N37B N37A C37B W3 175(4)
C37A N37A C37B W3 -2(4)
C37A N37A N37B C37B 1(3)
C37B N37A N37B C37A -1(3)
C37A C37B N37B N37A -2(5)
N37A C37B N37B C37A 2(5)
C37B C37A N37B N37A 177(6)
C36B C37A N37B N37A 100(5)
W3 C37A N37B N37A -178(4)
N37A C37A N37B C37B -177(6)
C36B C37A N37B C37B -77(5)
W3 C37A N37B C37B 5(4)
O4A C4A C4B O4B -129(13)
C4A O4A C4B O4B 128(14)
